data_2100944
loop_
_publ_author_name
'Toriumi, K.'
'Yamashita, M.'
'Kurita, S.'
'Murase, I.'
'Ito, T.'

_publ_section_title
;
 Phase transitions of the halogen-bridged
 <i>M</i>^II^--<i>X</i>--<i>M</i>^IV^ mixed-valence complexes
 [<i>M</i>(en)~2~][<i>M</i>X~2~(en)~2~](ClO~4~)~4~ (<i>M</i> = Pt,Pd;
 <i>X</i> = Cl, Br). Structural studies of the high- and
 low-temperature phases of [Pt(en)~2~][PtBr~2~(en)~2~](ClO~4~)~4~
;
_journal_issue 3
_journal_name_full 'Acta Crystallographica Section B'
_journal_page_first 497
_journal_page_last 506
_journal_paper_doi 10.1107/S0108768192009480
_journal_volume 49
_journal_year 1993
_chemical_formula_sum 'C8 H32 Br2 Cl4 N8 O16 Pt2'
_chemical_formula_weight 1188.16
_space_group_crystal_system monoclinic
_space_group_IT_number 11
_space_group_name_Hall '-P 2yb'
_space_group_name_H-M_alt 'P 1 21/m 1'
_cell_angle_alpha 90
_cell_angle_beta 109.390(10)
_cell_angle_gamma 90
_cell_formula_units_Z 1
_cell_length_a 8.5440(10)
_cell_length_b 10.9730(10)
_cell_length_c 7.9720(10)
_cell_volume 705.01(14)
_diffrn_radiation_type Mo
_diffrn_radiation_wavelength 0.71073
_exptl_absorpt_coefficient_mu 13.89
_exptl_crystal_density_diffrn 2.799
_exptl_crystal_F_000 279
_cod_data_source_file as0410.cif
_cod_data_source_block as0410a
_cod_depositor_comments
;
 Adding the atomic displacement parameter values after consulting the original
 publication.

 Antanas Vaitkus,
 2018-01-30

 Marking atom 'Br' as being disordered around a special position with the
 occupancy of 0.5 after consulting the original publication.

 Antanas Vaitkus,
 2018-01-30
;
_cod_original_cell_volume 705.0(2)
_cod_database_code 2100944

loop_
_space_group_symop_id
_space_group_symop_operation_xyz
1 x,y,z
2 -x,y+1/2,-z
3 -x,-y,-z
4 x,-y+1/2,z

loop_
_atom_site_label
_atom_site_fract_x
_atom_site_fract_y
_atom_site_fract_z
_atom_site_occupancy
_atom_site_disorder_group
_atom_site_B_iso_or_equiv
Pt .0 .0 .0 1 . 1.33
Br .0036(2) .22630(10) -.0143(2) 0.5 -1 2.07
N(1) .2411(6) -.0056(4) .0036(6) 1 . 2.01
N(2) .1082(6) .0050(5) .2713(6) 1 . 2.07
C(1) .3506(8) .0341(7) .1834(9) 1 . 2.61
C(2) .2879(8) -.0247(6) .3191(8) 1 . 2.55
Cl(1) .2796(3) .2500 .6391(3) 1 . 2.49
Cl(2) -.2620(3) .2500 .3156(3) 1 . 2.25
O(11) .2089(9) .1439(5) .6855(9) 1 . 5.25
O(12) .2461(11) .2500 .4501(9) 1 . 4.01
O(13) .4540(12) .2500 .7294(14) 1 . 6.29
O(21) -.1612(8) .1429(4) .3624(8) 1 . 4.05
O(22) -.3825(9) .2500 .4049(9) 1 . 3.44
O(23) -.3462(9) .2500 .1252(9) 1 . 3.47
H(1) .241(10) .064(9) -.079(12) 1 . ?
H(2) .257(9) -.097(6) -.027(10) 1 . ?
H(3) .059(9) -.044(7) .345(10) 1 . ?
H(4) .097(9) .076(7) .324(10) 1 . ?
H(5) .355(10) .117(6) .188(10) 1 . ?
H(6) .460(9) .007(4) .203(10) 1 . ?
H(7) .309(7) -.108(5) .331(8) 1 . ?
H(8) .370(12) .017(6) .435(13) 1 . ?

loop_
_geom_angle_atom_site_label_1
_geom_angle_atom_site_label_2
_geom_angle_atom_site_label_3
_geom_angle
Br Pt N(1) 89.80(10)
Br Pt N(2) 89.20(10)
N(1) Pt N(2) 83.5(2)
Pt N(1) C(1) 108.1(4)
Pt N(2) C(2) 109.2(4)
N(1) C(1) C(2) 107.8(5)
N(2) C(2) C(1) 107.8(5)

loop_
_geom_bond_atom_site_label_1
_geom_bond_atom_site_label_2
_geom_bond_distance
Pt Br 2.4870(10)
Pt Br 3.0060(10)
Pt N(1) 2.051(5)
Pt N(2) 2.051(4)
N(1) C(1) 1.493(8)
N(2) C(2) 1.490(8)
C(1) C(2) 1.503(11)
Cl(1) O(11) 1.417(7)
Cl(1) O(12) 1.437(8)
Cl(1) O(13) 1.424(9)
Cl(2) O(21) 1.432(5)
Cl(2) O(22) 1.433(9)
Cl(2) O(23) 1.448(7)
